data_4077508
loop_
_publ_author_name
'Song, Li-Cheng'
'Hu, Qing-Mei'
'Fan, Hong-Tao'
'Sun, Bao-Wei'
'Tang, Ming-Yi'
'Chen, Yu'
'Sun, Yi'
'Sun, Cui-Xiang'
'Wu, Qiang-Jin'

_publ_section_title
;
 Synthesis and Characterization of Double- and Triple-Butterfly Fe/S
 Cluster Complexes Obtained from the Novel Butterfly Cluster Anions
 {(\m-RS)(\m-CO)[Fe2(CO)6]2(\m4-S)}-and (\m-RS)(\m-S-)[Fe2(CO)6]3(\m4-S)2.
 Crystal Structures of (\m-MeS)(\m-PhNHCS)[Fe2(CO)6]2(\m4-S),
 (\m-MeS)(\m-MeSCS)[Fe2(CO)6]2(\m4-S), and (\m-PhCH2S)2[Fe2(CO)6]3(\m4-S)2
;
_journal_issue 19
_journal_name_full Organometallics
_journal_page_first 3909
_journal_paper_doi 10.1021/om0002071
_journal_volume 19
_journal_year 2000
_chemical_formula_sum 'C15 H6 Fe4 O12 S4'
_chemical_formula_weight 729.84
_chemical_name_systematic
; 
 ? 
;
_space_group_IT_number 2
_symmetry_cell_setting triclinic
_symmetry_space_group_name_Hall '-P 1'
_symmetry_space_group_name_H-M 'P -1'
_atom_sites_solution_hydrogens geom
_atom_sites_solution_primary direct
_atom_sites_solution_secondary difmap
_audit_creation_method SHELXL-97
_cell_angle_alpha 75.976(2)
_cell_angle_beta 80.678(2)
_cell_angle_gamma 71.735(2)
_cell_formula_units_Z 2
_cell_length_a 9.3683(9)
_cell_length_b 9.5511(9)
_cell_length_c 15.6898(15)
_cell_measurement_temperature 298(2)
_cell_volume 1287.8(2)
_computing_cell_refinement 'Bruker SMART'
_computing_data_collection 'Bruker SMART'
_computing_data_reduction 'Bruker SHELXTL'
_computing_molecular_graphics 'Bruker SHELXTL'
_computing_publication_material 'Bruker SHELXTL'
_computing_structure_refinement 'SHELXL-97 (Sheldrick, 1997)'
_computing_structure_solution 'SHELXS-97 (Sheldrick, 1990)'
_diffrn_ambient_temperature 298(2)
_diffrn_measured_fraction_theta_full 0.995
_diffrn_measured_fraction_theta_max 0.995
_diffrn_measurement_device_type 'CCD area detector'
_diffrn_measurement_method 'phi and omega scans'
_diffrn_radiation_monochromator graphite
_diffrn_radiation_source 'fine-focus sealed tube'
_diffrn_radiation_type MoK\a
_diffrn_radiation_wavelength 0.71073
_diffrn_reflns_av_R_equivalents 0.0217
_diffrn_reflns_av_sigmaI/netI 0.0360
_diffrn_reflns_limit_h_max 10
_diffrn_reflns_limit_h_min -11
_diffrn_reflns_limit_k_max 5
_diffrn_reflns_limit_k_min -11
_diffrn_reflns_limit_l_max 18
_diffrn_reflns_limit_l_min -18
_diffrn_reflns_number 5406
_diffrn_reflns_theta_full 25.03
_diffrn_reflns_theta_max 25.03
_diffrn_reflns_theta_min 1.34
_exptl_absorpt_coefficient_mu 2.587
_exptl_absorpt_correction_type none
_exptl_crystal_density_diffrn 1.882
_exptl_crystal_density_method 'not measured'
_exptl_crystal_F_000 720
_exptl_crystal_size_max 0.20
_exptl_crystal_size_mid 0.25
_exptl_crystal_size_min 0.30
_refine_diff_density_max 0.324
_refine_diff_density_min -0.345
_refine_diff_density_rms 0.071
_refine_ls_extinction_method none
_refine_ls_goodness_of_fit_ref 0.985
_refine_ls_hydrogen_treatment mixed
_refine_ls_matrix_type full
_refine_ls_number_parameters 316
_refine_ls_number_reflns 4535
_refine_ls_number_restraints 0
_refine_ls_restrained_S_all 0.985
_refine_ls_R_factor_all 0.0495
_refine_ls_R_factor_gt 0.0342
_refine_ls_shift/su_max 0.001
_refine_ls_shift/su_mean 0.000
_refine_ls_structure_factor_coef Fsqd
_refine_ls_weighting_details 'calc w=1/[\s^2^(Fo^2^)+(0.0471P)^2^+0.0000P] where P=(Fo^2^+2Fc^2^)/3'
_refine_ls_weighting_scheme calc
_refine_ls_wR_factor_gt 0.0788
_refine_ls_wR_factor_ref 0.0858
_reflns_number_gt 3463
_reflns_number_total 4535
_reflns_threshold_expression >2sigma(I)
_cod_data_source_file om0002071.cif
_cod_data_source_block 000328c
_cod_depositor_comments
;
The following automatic conversions were performed:

'_symmetry_cell_setting' value 'Triclinic' changed to 'triclinic'
according to /home/saulius/struct/CIF-dictionaries/cif_core.dic
dictionary named 'cif_core.dic' version 2.4.2 from 2011-04-26.

Automatic conversion script
Id: cif_fix_values 1715 2011-07-08 13:25:40Z adriana 
;
_cod_original_sg_symbol_H-M P-1
_cod_database_code 4077508

loop_
_symmetry_equiv_pos_as_xyz
'x, y, z'
'-x, -y, -z'

loop_
_atom_site_label
_atom_site_type_symbol
_atom_site_fract_x
_atom_site_fract_y
_atom_site_fract_z
_atom_site_U_iso_or_equiv
_atom_site_adp_type
_atom_site_occupancy
_atom_site_symmetry_multiplicity
_atom_site_calc_flag
_atom_site_refinement_flags
Fe1 Fe 0.04901(5) 0.86941(5) 0.28382(3) 0.04043(14) Uani 1 1 d .
Fe3 Fe 0.46522(6) 0.69986(5) 0.14911(3) 0.04441(15) Uani 1 1 d .
Fe2 Fe 0.27341(6) 0.89915(6) 0.35468(3) 0.04689(15) Uani 1 1 d .
Fe4 Fe 0.40529(6) 0.49154(5) 0.27100(4) 0.05117(16) Uani 1 1 d .
S1 S 0.00633(12) 1.12859(11) 0.11103(7) 0.0583(3) Uani 1 1 d .
S2 S 0.24385(11) 1.08545(10) 0.22825(6) 0.0499(2) Uani 1 1 d .
S3 S 0.29368(9) 0.74003(9) 0.26614(6) 0.0383(2) Uani 1 1 d .
S4 S 0.60302(10) 0.58269(10) 0.26662(7) 0.0537(3) Uani 1 1 d .
C1 C 0.0125(5) 0.7113(5) 0.3692(3) 0.0608(11) Uani 1 1 d .
O1 O -0.0145(4) 0.6144(4) 0.4194(2) 0.1017(12) Uani 1 1 d .
C2 C -0.0980(5) 1.0064(4) 0.3342(3) 0.0526(9) Uani 1 1 d .
O2 O -0.1906(4) 1.0933(3) 0.3650(2) 0.0780(9) Uani 1 1 d .
C3 C -0.0521(4) 0.8306(4) 0.2078(3) 0.0540(10) Uani 1 1 d .
O3 O -0.1182(4) 0.8041(4) 0.1615(2) 0.0834(10) Uani 1 1 d .
C4 C 0.2727(5) 0.7509(5) 0.4514(3) 0.0624(11) Uani 1 1 d .
O4 O 0.2733(5) 0.6579(4) 0.5120(2) 0.0951(11) Uani 1 1 d .
C5 C 0.4650(5) 0.9021(5) 0.3602(3) 0.0665(12) Uani 1 1 d .
O5 O 0.5837(4) 0.9066(4) 0.3637(3) 0.1083(13) Uani 1 1 d .
C6 C 0.1637(5) 1.0439(5) 0.4136(3) 0.0670(12) Uani 1 1 d .
O6 O 0.0942(5) 1.1372(4) 0.4498(2) 0.0997(12) Uani 1 1 d .
C7 C 0.3156(5) 0.7527(5) 0.0794(3) 0.0614(11) Uani 1 1 d .
O7 O 0.2171(4) 0.7846(4) 0.0372(2) 0.0991(12) Uani 1 1 d .
C8 C 0.5906(5) 0.5894(5) 0.0765(3) 0.0671(12) Uani 1 1 d .
O8 O 0.6705(4) 0.5180(4) 0.0294(3) 0.1107(14) Uani 1 1 d .
C9 C 0.5282(4) 0.8692(5) 0.1142(3) 0.0544(10) Uani 1 1 d .
O9 O 0.5704(4) 0.9722(3) 0.0903(2) 0.0812(9) Uani 1 1 d .
C10 C 0.2391(5) 0.4816(4) 0.2338(4) 0.0749(14) Uani 1 1 d .
O10 O 0.1334(4) 0.4792(4) 0.2080(3) 0.1189(16) Uani 1 1 d .
C11 C 0.3864(6) 0.3971(5) 0.3861(4) 0.0848(15) Uani 1 1 d .
O11 O 0.3759(6) 0.3325(5) 0.4565(3) 0.1411(18) Uani 1 1 d .
C12 C 0.5161(5) 0.3296(5) 0.2269(4) 0.0729(13) Uani 1 1 d .
O12 O 0.5865(4) 0.2280(4) 0.1988(3) 0.1124(14) Uani 1 1 d .
C13 C 0.1018(4) 1.0392(4) 0.2008(2) 0.0408(8) Uani 1 1 d .
C14 C 0.0928(6) 1.2732(5) 0.0527(3) 0.0753(13) Uani 1 1 d .
H14A H 0.0421 1.3273 0.0008 0.113 Uiso 1 1 calc R
H14B H 0.1973 1.2278 0.0359 0.113 Uiso 1 1 calc R
H14C H 0.0850 1.3415 0.0903 0.113 Uiso 1 1 calc R
C15 C 0.7871(4) 0.4556(5) 0.2406(4) 0.0837(16) Uani 1 1 d .
H15A H 0.8376 0.4110 0.2935 0.126 Uiso 1 1 calc R
H15B H 0.8465 0.5109 0.1985 0.126 Uiso 1 1 calc R
H15C H 0.7743 0.3778 0.2162 0.126 Uiso 1 1 calc R

loop_
_atom_site_aniso_label
_atom_site_aniso_U_11
_atom_site_aniso_U_22
_atom_site_aniso_U_33
_atom_site_aniso_U_23
_atom_site_aniso_U_13
_atom_site_aniso_U_12
Fe1 0.0361(3) 0.0389(3) 0.0453(3) -0.0060(2) -0.0058(2) -0.0102(2)
Fe3 0.0400(3) 0.0407(3) 0.0532(3) -0.0127(2) -0.0041(2) -0.0102(2)
Fe2 0.0514(3) 0.0500(3) 0.0436(3) -0.0084(2) -0.0121(2) -0.0177(2)
Fe4 0.0370(3) 0.0348(3) 0.0799(4) -0.0036(3) -0.0111(3) -0.0111(2)
S1 0.0667(7) 0.0501(6) 0.0543(6) 0.0005(5) -0.0221(5) -0.0119(5)
S2 0.0563(6) 0.0400(5) 0.0565(6) -0.0058(4) -0.0108(5) -0.0187(4)
S3 0.0348(5) 0.0343(4) 0.0454(5) -0.0046(4) -0.0088(4) -0.0095(3)
S4 0.0366(5) 0.0439(5) 0.0798(7) -0.0029(5) -0.0169(5) -0.0120(4)
C1 0.055(3) 0.056(3) 0.065(3) -0.002(2) -0.004(2) -0.016(2)
O1 0.113(3) 0.078(2) 0.100(3) 0.023(2) 0.006(2) -0.046(2)
C2 0.049(2) 0.053(2) 0.057(3) -0.011(2) -0.0069(19) -0.0155(19)
O2 0.067(2) 0.070(2) 0.091(2) -0.0345(18) 0.0070(17) -0.0050(16)
C3 0.046(2) 0.047(2) 0.068(3) -0.0096(19) -0.008(2) -0.0130(17)
O3 0.076(2) 0.087(2) 0.106(3) -0.029(2) -0.038(2) -0.0277(17)
C4 0.069(3) 0.070(3) 0.051(3) -0.012(2) -0.013(2) -0.020(2)
O4 0.129(3) 0.092(3) 0.057(2) 0.0116(19) -0.018(2) -0.035(2)
C5 0.072(3) 0.068(3) 0.067(3) -0.001(2) -0.025(2) -0.030(2)
O5 0.084(3) 0.127(3) 0.131(3) 0.002(2) -0.042(2) -0.059(2)
C6 0.083(3) 0.069(3) 0.058(3) -0.018(2) -0.011(2) -0.028(2)
O6 0.128(3) 0.089(3) 0.090(3) -0.049(2) 0.004(2) -0.024(2)
C7 0.067(3) 0.062(3) 0.059(3) -0.025(2) -0.010(2) -0.011(2)
O7 0.084(3) 0.129(3) 0.088(3) -0.045(2) -0.042(2) -0.002(2)
C8 0.062(3) 0.061(3) 0.084(3) -0.030(2) 0.009(2) -0.022(2)
O8 0.098(3) 0.106(3) 0.133(3) -0.071(3) 0.040(2) -0.025(2)
C9 0.052(2) 0.053(2) 0.055(2) -0.011(2) -0.0013(19) -0.0132(19)
O9 0.091(2) 0.064(2) 0.089(2) -0.0019(17) 0.0051(18) -0.0409(18)
C10 0.050(3) 0.038(2) 0.142(5) -0.030(3) -0.015(3) -0.0081(19)
O10 0.059(2) 0.079(2) 0.247(5) -0.069(3) -0.050(3) -0.0135(17)
C11 0.076(3) 0.060(3) 0.106(4) 0.011(3) -0.012(3) -0.021(2)
O11 0.156(4) 0.120(3) 0.118(4) 0.051(3) -0.016(3) -0.053(3)
C12 0.046(2) 0.046(3) 0.126(4) -0.012(3) -0.013(3) -0.014(2)
O12 0.078(3) 0.063(2) 0.202(4) -0.062(3) -0.004(3) -0.0060(18)
C13 0.0390(19) 0.0343(18) 0.045(2) -0.0099(15) -0.0022(15) -0.0048(14)
C14 0.108(4) 0.053(3) 0.059(3) 0.005(2) -0.010(3) -0.026(2)
C15 0.038(2) 0.057(3) 0.146(5) -0.006(3) -0.015(3) -0.0077(19)

loop_
_atom_type_symbol
_atom_type_description
_atom_type_scat_dispersion_real
_atom_type_scat_dispersion_imag
_atom_type_scat_source
C C 0.0033 0.0016 'International Tables Vol C Tables 4.2.6.8 and 6.1.1.4'
H H 0.0000 0.0000 'International Tables Vol C Tables 4.2.6.8 and 6.1.1.4'
O O 0.0106 0.0060 'International Tables Vol C Tables 4.2.6.8 and 6.1.1.4'
S S 0.1246 0.1234 'International Tables Vol C Tables 4.2.6.8 and 6.1.1.4'
Fe Fe 0.3463 0.8444 'International Tables Vol C Tables 4.2.6.8 and 6.1.1.4'

loop_
_geom_angle_atom_site_label_1
_geom_angle_atom_site_label_2
_geom_angle_atom_site_label_3
_geom_angle
C2 Fe1 C3 101.62(17)
C2 Fe1 C1 92.43(18)
C3 Fe1 C1 90.83(18)
C2 Fe1 C13 87.32(15)
C3 Fe1 C13 94.93(16)
C1 Fe1 C13 174.16(17)
C2 Fe1 S3 149.49(13)
C3 Fe1 S3 108.71(12)
C1 Fe1 S3 90.41(13)
C13 Fe1 S3 86.88(10)
C2 Fe1 Fe2 95.74(12)
C3 Fe1 Fe2 160.58(13)
C1 Fe1 Fe2 97.12(14)
C13 Fe1 Fe2 77.11(10)
S3 Fe1 Fe2 53.78(3)
C8 Fe3 C7 91.7(2)
C8 Fe3 C9 99.02(19)
C7 Fe3 C9 98.93(19)
C8 Fe3 S3 155.04(15)
C7 Fe3 S3 89.91(14)
C9 Fe3 S3 105.33(12)
C8 Fe3 S4 94.13(16)
C7 Fe3 S4 159.67(15)
C9 Fe3 S4 99.37(13)
S3 Fe3 S4 76.76(4)
C8 Fe3 Fe4 99.67(15)
C7 Fe3 Fe4 103.97(15)
C9 Fe3 Fe4 149.83(13)
S3 Fe3 Fe4 55.90(3)
S4 Fe3 Fe4 55.84(3)
C6 Fe2 C4 92.75(19)
C6 Fe2 C5 101.7(2)
C4 Fe2 C5 95.14(19)
C6 Fe2 S3 151.64(15)
C4 Fe2 S3 91.03(13)
C5 Fe2 S3 105.91(15)
C6 Fe2 S2 86.70(14)
C4 Fe2 S2 172.36(14)
C5 Fe2 S2 92.42(14)
S3 Fe2 S2 85.91(4)
C6 Fe2 Fe1 97.78(14)
C4 Fe2 Fe1 96.90(14)
C5 Fe2 Fe1 156.50(15)
S3 Fe2 Fe1 53.86(3)
S2 Fe2 Fe1 75.65(3)
C10 Fe4 C12 90.57(19)
C10 Fe4 C11 100.6(2)
C12 Fe4 C11 97.9(2)
C10 Fe4 S3 88.53(12)
C12 Fe4 S3 155.24(16)
C11 Fe4 S3 106.62(16)
C10 Fe4 S4 155.67(16)
C12 Fe4 S4 94.63(14)
C11 Fe4 S4 102.18(17)
S3 Fe4 S4 76.91(4)
C10 Fe4 Fe3 99.45(16)
C12 Fe4 Fe3 100.08(15)
C11 Fe4 Fe3 152.82(17)
S3 Fe4 Fe3 55.79(3)
S4 Fe4 Fe3 56.24(3)
C13 S1 C14 106.4(2)
C13 S2 Fe2 93.05(12)
Fe2 S3 Fe1 72.35(3)
Fe2 S3 Fe3 126.85(4)
Fe1 S3 Fe3 135.08(4)
Fe2 S3 Fe4 135.17(4)
Fe1 S3 Fe4 130.77(4)
Fe3 S3 Fe4 68.31(3)
C15 S4 Fe4 114.70(15)
C15 S4 Fe3 114.75(18)
Fe4 S4 Fe3 67.92(3)
O1 C1 Fe1 177.0(4)
O2 C2 Fe1 179.3(4)
O3 C3 Fe1 178.2(4)
O4 C4 Fe2 179.5(4)
O5 C5 Fe2 178.8(4)
O6 C6 Fe2 178.9(4)
O7 C7 Fe3 177.8(5)
O8 C8 Fe3 179.4(5)
O9 C9 Fe3 177.6(4)
O10 C10 Fe4 177.7(5)
O11 C11 Fe4 176.9(5)
O12 C12 Fe4 179.6(5)
S2 C13 S1 124.8(2)
S2 C13 Fe1 114.18(18)
S1 C13 Fe1 121.00(19)

loop_
_geom_bond_atom_site_label_1
_geom_bond_atom_site_label_2
_geom_bond_distance
Fe1 C2 1.803(4)
Fe1 C3 1.805(4)
Fe1 C1 1.841(4)
Fe1 C13 1.960(3)
Fe1 S3 2.2455(10)
Fe1 Fe2 2.6496(7)
Fe3 C8 1.778(4)
Fe3 C7 1.789(4)
Fe3 C9 1.824(4)
Fe3 S3 2.2584(10)
Fe3 S4 2.2768(11)
Fe3 Fe4 2.5376(8)
Fe2 C6 1.801(5)
Fe2 C4 1.808(5)
Fe2 C5 1.820(5)
Fe2 S3 2.2433(10)
Fe2 S2 2.3100(11)
Fe4 C10 1.785(5)
Fe4 C12 1.796(5)
Fe4 C11 1.820(6)
Fe4 S3 2.2615(9)
Fe4 S4 2.2660(11)
S1 C13 1.691(3)
S1 C14 1.803(4)
S2 C13 1.672(4)
S4 C15 1.821(4)
C1 O1 1.127(5)
C2 O2 1.133(4)
C3 O3 1.143(5)
C4 O4 1.132(5)
C5 O5 1.137(5)
C6 O6 1.141(5)
C7 O7 1.142(5)
C8 O8 1.148(5)
C9 O9 1.132(5)
C10 O10 1.137(5)
C11 O11 1.132(6)
C12 O12 1.133(5)
